data_4333147
loop_
_publ_author_name
'Jia, Dingxian'
'Zhang, Yong'
'Zhao, Qianxin'
'Deng, Jie'

_publ_section_title
;
 Mixed-Valent Selenidoantimonates(III,V) with Transition-Metal Complexes
 as Counterions:&#x00A0; Solvothermal Syntheses and Characterization of
 [M(dien)2]2Sb4Se9(M = Mn, Fe), [Co(dien)2]2Sb2Se6, and [Ni(dien)2]2Sb2Se5
;
_journal_issue 24
_journal_name_full 'Inorganic Chemistry'
_journal_page_first 9812
_journal_page_last 9817
_journal_paper_doi 10.1021/ic061520j
_journal_volume 45
_journal_year 2006
_chemical_formula_moiety '2(C8 H26 Mn N6), Sb4 Se9'
_chemical_formula_sum 'C16 H52 Mn2 N12 Sb4 Se9'
_chemical_formula_weight 1720.22
_chemical_name_systematic
; 
 ? 
;
_space_group_IT_number 19
_symmetry_cell_setting orthorhombic
_symmetry_Int_Tables_number 19
_symmetry_space_group_name_Hall 'P 2ac 2ab'
_symmetry_space_group_name_H-M 'P 21 21 21'
_atom_sites_solution_hydrogens geom
_atom_sites_solution_primary direct
_atom_sites_solution_secondary difmap
_audit_creation_method SHELXL-97
_cell_angle_alpha 90.00
_cell_angle_beta 90.00
_cell_angle_gamma 90.00
_cell_formula_units_Z 4
_cell_length_a 11.8398(10)
_cell_length_b 11.8284(7)
_cell_length_c 31.099(3)
_cell_measurement_reflns_used 17761
_cell_measurement_temperature 193(2)
_cell_measurement_theta_max 25.3
_cell_measurement_theta_min 3.1
_cell_volume 4355.3(6)
_computing_cell_refinement CrystalClear
_computing_data_collection CrystalClear
_computing_data_reduction CrystalStructure
_computing_structure_refinement 'SHELXL-97 (Sheldrick, 1997)'
_computing_structure_solution 'SHELXS-97 (Sheldrick, 1990)'
_diffrn_ambient_temperature 193(2)
_diffrn_detector_area_resol_mean 7.31
_diffrn_measured_fraction_theta_full 0.998
_diffrn_measured_fraction_theta_max 0.998
_diffrn_measurement_device_type 'Rigaku Mercury'
_diffrn_measurement_method \w
_diffrn_radiation_monochromator graphite
_diffrn_radiation_source 'fine-focus sealed tube'
_diffrn_radiation_type MoK\a
_diffrn_radiation_wavelength 0.71073
_diffrn_reflns_av_R_equivalents 0.0644
_diffrn_reflns_av_sigmaI/netI 0.0500
_diffrn_reflns_limit_h_max 14
_diffrn_reflns_limit_h_min -14
_diffrn_reflns_limit_k_max 14
_diffrn_reflns_limit_k_min -13
_diffrn_reflns_limit_l_max 37
_diffrn_reflns_limit_l_min -34
_diffrn_reflns_number 42888
_diffrn_reflns_theta_full 25.35
_diffrn_reflns_theta_max 25.35
_diffrn_reflns_theta_min 3.13
_exptl_absorpt_coefficient_mu 10.558
_exptl_absorpt_correction_T_max 0.5152
_exptl_absorpt_correction_T_min 0.1148
_exptl_absorpt_correction_type multi-scan
_exptl_crystal_colour red
_exptl_crystal_density_diffrn 2.623
_exptl_crystal_density_method 'not measured'
_exptl_crystal_description platelet
_exptl_crystal_F_000 3168
_exptl_crystal_size_max 0.30
_exptl_crystal_size_mid 0.22
_exptl_crystal_size_min 0.07
_refine_diff_density_max 0.961
_refine_diff_density_min -1.265
_refine_diff_density_rms 0.190
_refine_ls_abs_structure_details 'Flack H D (1983), Acta Cryst. A39, 876-881'
_refine_ls_abs_structure_Flack 0.112(11)
_refine_ls_extinction_method none
_refine_ls_goodness_of_fit_ref 1.116
_refine_ls_hydrogen_treatment constr
_refine_ls_matrix_type full
_refine_ls_number_parameters 390
_refine_ls_number_reflns 7962
_refine_ls_number_restraints 0
_refine_ls_restrained_S_all 1.116
_refine_ls_R_factor_all 0.0442
_refine_ls_R_factor_gt 0.0406
_refine_ls_shift/su_max 0.001
_refine_ls_shift/su_mean 0.000
_refine_ls_structure_factor_coef Fsqd
_refine_ls_weighting_details 'calc w=1/[\s^2^(Fo^2^)+(0.0411P)^2^+6.1187P] where P=(Fo^2^+2Fc^2^)/3'
_refine_ls_weighting_scheme calc
_refine_ls_wR_factor_gt 0.0896
_refine_ls_wR_factor_ref 0.0915
_reflns_number_gt 7513
_reflns_number_total 7962
_reflns_threshold_expression >2sigma(I)
_cod_data_source_file ic061520jsup1.cif
_cod_data_source_block shelxl
_cod_original_cell_volume 4355.2(6)
_cod_original_sg_symbol_Hall 'p 2ac 2ab'
_cod_original_sg_symbol_H-M 'p 21 21 21'
_cod_database_code 4333147

loop_
_symmetry_equiv_pos_as_xyz
'x, y, z'
'x+1/2, -y+1/2, -z'
'-x, y+1/2, -z+1/2'
'-x+1/2, -y, z+1/2'

loop_
_atom_site_label
_atom_site_type_symbol
_atom_site_fract_x
_atom_site_fract_y
_atom_site_fract_z
_atom_site_U_iso_or_equiv
_atom_site_adp_type
_atom_site_occupancy
_atom_site_symmetry_multiplicity
_atom_site_calc_flag
_atom_site_refinement_flags
Sb1 Sb 0.30955(5) 0.24734(5) 0.49747(2) 0.02683(15) Uani 1 1 d .
Sb2 Sb 0.55899(5) 0.07418(5) 0.540121(19) 0.02213(14) Uani 1 1 d .
Sb3 Sb 0.51519(5) 0.08219(5) 0.41884(2) 0.02747(15) Uani 1 1 d .
Sb4 Sb 0.51971(5) -0.04155(5) 0.651780(19) 0.02217(14) Uani 1 1 d .
Se1 Se 0.24893(8) 0.34960(9) 0.42779(3) 0.0293(2) Uani 1 1 d .
Se2 Se 0.51769(8) 0.29892(8) 0.49825(4) 0.0312(2) Uani 1 1 d .
Se3 Se 0.33459(8) 0.04538(8) 0.46439(4) 0.0355(2) Uani 1 1 d .
Se4 Se 0.65851(8) -0.00942(9) 0.47147(3) 0.0302(2) Uani 1 1 d .
Se5 Se 0.49639(9) -0.06998(10) 0.36494(4) 0.0407(3) Uani 1 1 d .
Se6 Se 0.57713(8) -0.13462(8) 0.58257(3) 0.0286(2) Uani 1 1 d .
Se7 Se 0.43472(8) 0.13980(8) 0.62996(3) 0.0282(2) Uani 1 1 d .
Se8 Se 0.37996(8) -0.16132(8) 0.68810(3) 0.0302(2) Uani 1 1 d .
Se9 Se 0.68304(8) -0.01630(10) 0.69872(3) 0.0348(2) Uani 1 1 d .
Mn1 Mn 0.55696(12) 0.46110(12) 0.67495(5) 0.0259(3) Uani 1 1 d .
Mn2 Mn 0.54814(11) 0.58289(12) 0.38709(5) 0.0260(3) Uani 1 1 d .
N1 N 0.7431(7) 0.5121(7) 0.6833(3) 0.0304(19) Uani 1 1 d .
H1 H 0.7766 0.5183 0.6564 0.037 Uiso 1 1 calc R
N2 N 0.6385(7) 0.2991(7) 0.6961(4) 0.044(2) Uani 1 1 d .
H2A H 0.6208 0.2854 0.7245 0.053 Uiso 1 1 calc R
H2B H 0.6111 0.2402 0.6799 0.053 Uiso 1 1 calc R
N3 N 0.5550(7) 0.5977(7) 0.7279(3) 0.040(2) Uani 1 1 d .
H3A H 0.5205 0.6619 0.7176 0.048 Uiso 1 1 calc R
H3B H 0.5138 0.5722 0.7510 0.048 Uiso 1 1 calc R
N4 N 0.4236(6) 0.5721(7) 0.6418(3) 0.0303(18) Uani 1 1 d .
H4 H 0.4425 0.6472 0.6470 0.036 Uiso 1 1 calc R
N5 N 0.3917(8) 0.3806(7) 0.6959(3) 0.047(3) Uani 1 1 d .
H5A H 0.3955 0.3035 0.6925 0.056 Uiso 1 1 calc R
H5B H 0.3786 0.3959 0.7245 0.056 Uiso 1 1 calc R
N6 N 0.5845(7) 0.4255(8) 0.6045(3) 0.035(2) Uani 1 1 d .
H6A H 0.6597 0.4124 0.5991 0.042 Uiso 1 1 calc R
H6B H 0.5437 0.3632 0.5961 0.042 Uiso 1 1 calc R
N7 N 0.5396(6) 0.5887(7) 0.4608(2) 0.0288(18) Uani 1 1 d .
H7 H 0.5540 0.5162 0.4710 0.035 Uiso 1 1 calc R
N8 N 0.3824(7) 0.6711(8) 0.4000(3) 0.039(2) Uani 1 1 d .
H8A H 0.3749 0.7323 0.3820 0.047 Uiso 1 1 calc R
H8B H 0.3234 0.6224 0.3948 0.047 Uiso 1 1 calc R
N9 N 0.6962(7) 0.6930(8) 0.4056(3) 0.039(2) Uani 1 1 d .
H9A H 0.7553 0.6810 0.3869 0.047 Uiso 1 1 calc R
H9B H 0.6760 0.7680 0.4040 0.047 Uiso 1 1 calc R
N10 N 0.4614(7) 0.4611(7) 0.3362(3) 0.0314(19) Uani 1 1 d .
H10 H 0.3838 0.4628 0.3408 0.038 Uiso 1 1 calc R
N11 N 0.6451(6) 0.4170(7) 0.3932(3) 0.035(2) Uani 1 1 d .
H11A H 0.7212 0.4316 0.3954 0.042 Uiso 1 1 calc R
H11B H 0.6227 0.3796 0.4177 0.042 Uiso 1 1 calc R
N12 N 0.5709(8) 0.6710(7) 0.3218(3) 0.037(2) Uani 1 1 d .
H12A H 0.5633 0.7479 0.3251 0.044 Uiso 1 1 calc R
H12B H 0.6419 0.6564 0.3112 0.044 Uiso 1 1 calc R
C1 C 0.7993(9) 0.4187(9) 0.7079(4) 0.040(3) Uani 1 1 d .
H1A H 0.7813 0.4258 0.7389 0.048 Uiso 1 1 calc R
H1B H 0.8823 0.4241 0.7045 0.048 Uiso 1 1 calc R
C2 C 0.7586(9) 0.3056(9) 0.6914(4) 0.045(3) Uani 1 1 d .
H2C H 0.7793 0.2970 0.6607 0.055 Uiso 1 1 calc R
H2D H 0.7949 0.2438 0.7078 0.055 Uiso 1 1 calc R
C3 C 0.7493(10) 0.6221(9) 0.7053(4) 0.044(3) Uani 1 1 d .
H3C H 0.7300 0.6831 0.6848 0.052 Uiso 1 1 calc R
H3D H 0.8274 0.6351 0.7156 0.052 Uiso 1 1 calc R
C4 C 0.6710(10) 0.6256(10) 0.7420(4) 0.044(3) Uani 1 1 d .
H4A H 0.6720 0.7020 0.7550 0.053 Uiso 1 1 calc R
H4B H 0.6958 0.5707 0.7642 0.053 Uiso 1 1 calc R
C5 C 0.3149(9) 0.5515(10) 0.6614(5) 0.061(4) Uani 1 1 d .
H5C H 0.2543 0.5795 0.6423 0.073 Uiso 1 1 calc R
H5D H 0.3099 0.5931 0.6890 0.073 Uiso 1 1 calc R
C6 C 0.2988(9) 0.4269(12) 0.6694(6) 0.075(5) Uani 1 1 d .
H6C H 0.2259 0.4145 0.6844 0.090 Uiso 1 1 calc R
H6D H 0.2960 0.3864 0.6416 0.090 Uiso 1 1 calc R
C7 C 0.4282(11) 0.5544(11) 0.5959(4) 0.055(3) Uani 1 1 d .
H7A H 0.4028 0.6237 0.5809 0.066 Uiso 1 1 calc R
H7B H 0.3765 0.4920 0.5878 0.066 Uiso 1 1 calc R
C8 C 0.5460(12) 0.5258(10) 0.5820(4) 0.054(3) Uani 1 1 d .
H8C H 0.5476 0.5122 0.5506 0.064 Uiso 1 1 calc R
H8D H 0.5970 0.5899 0.5885 0.064 Uiso 1 1 calc R
C9 C 0.4240(8) 0.6206(9) 0.4747(3) 0.033(2) Uani 1 1 d .
H9C H 0.4258 0.6491 0.5046 0.039 Uiso 1 1 calc R
H9D H 0.3741 0.5534 0.4738 0.039 Uiso 1 1 calc R
C10 C 0.3789(9) 0.7095(9) 0.4456(4) 0.040(3) Uani 1 1 d .
H10A H 0.4244 0.7792 0.4488 0.048 Uiso 1 1 calc R
H10B H 0.3000 0.7273 0.4537 0.048 Uiso 1 1 calc R
C11 C 0.6283(9) 0.6647(9) 0.4783(3) 0.036(2) Uani 1 1 d .
H11C H 0.6498 0.6392 0.5075 0.044 Uiso 1 1 calc R
H11D H 0.5981 0.7425 0.4807 0.044 Uiso 1 1 calc R
C12 C 0.7309(8) 0.6648(10) 0.4497(4) 0.041(3) Uani 1 1 d .
H12C H 0.7864 0.7210 0.4602 0.049 Uiso 1 1 calc R
H12D H 0.7671 0.5893 0.4502 0.049 Uiso 1 1 calc R
C13 C 0.5010(8) 0.3458(8) 0.3436(4) 0.036(2) Uani 1 1 d .
H13A H 0.4894 0.3002 0.3173 0.044 Uiso 1 1 calc R
H13B H 0.4566 0.3109 0.3671 0.044 Uiso 1 1 calc R
C14 C 0.6234(9) 0.3456(8) 0.3553(3) 0.034(2) Uani 1 1 d .
H14A H 0.6478 0.2672 0.3615 0.041 Uiso 1 1 calc R
H14B H 0.6683 0.3738 0.3307 0.041 Uiso 1 1 calc R
C15 C 0.4839(9) 0.5013(9) 0.2924(3) 0.035(2) Uani 1 1 d .
H15A H 0.4248 0.4727 0.2727 0.042 Uiso 1 1 calc R
H15B H 0.5578 0.4722 0.2825 0.042 Uiso 1 1 calc R
C16 C 0.4848(8) 0.6284(9) 0.2917(3) 0.034(2) Uani 1 1 d .
H16A H 0.5016 0.6554 0.2623 0.041 Uiso 1 1 calc R
H16B H 0.4095 0.6575 0.3001 0.041 Uiso 1 1 calc R

loop_
_atom_site_aniso_label
_atom_site_aniso_U_11
_atom_site_aniso_U_22
_atom_site_aniso_U_33
_atom_site_aniso_U_23
_atom_site_aniso_U_13
_atom_site_aniso_U_12
Sb1 0.0180(3) 0.0291(3) 0.0334(4) 0.0023(3) -0.0003(3) 0.0036(2)
Sb2 0.0155(3) 0.0249(3) 0.0260(3) 0.0014(3) 0.0000(2) -0.0019(2)
Sb3 0.0272(3) 0.0254(3) 0.0298(3) 0.0027(3) -0.0034(3) -0.0013(3)
Sb4 0.0163(3) 0.0240(3) 0.0261(3) 0.0008(3) 0.0022(2) 0.0004(2)
Se1 0.0210(5) 0.0375(5) 0.0294(5) 0.0011(4) 0.0031(4) 0.0065(4)
Se2 0.0204(5) 0.0260(5) 0.0472(6) 0.0007(5) -0.0072(5) -0.0008(4)
Se3 0.0183(5) 0.0259(5) 0.0622(7) -0.0007(5) -0.0003(5) -0.0016(4)
Se4 0.0207(5) 0.0390(5) 0.0307(5) -0.0045(4) -0.0012(4) 0.0057(4)
Se5 0.0356(6) 0.0459(6) 0.0408(6) -0.0142(5) -0.0069(5) 0.0029(5)
Se6 0.0322(5) 0.0247(5) 0.0289(5) -0.0012(4) 0.0059(4) 0.0031(4)
Se7 0.0232(5) 0.0245(5) 0.0367(5) 0.0007(4) 0.0017(4) 0.0032(4)
Se8 0.0217(5) 0.0329(5) 0.0360(6) 0.0046(4) 0.0062(4) -0.0030(4)
Se9 0.0195(5) 0.0511(6) 0.0337(5) 0.0028(5) -0.0025(4) -0.0032(4)
Mn1 0.0209(7) 0.0273(7) 0.0296(8) 0.0007(6) -0.0013(6) 0.0032(6)
Mn2 0.0189(7) 0.0292(7) 0.0300(8) 0.0000(6) 0.0020(6) -0.0004(6)
N1 0.027(4) 0.031(4) 0.033(4) -0.001(4) -0.005(4) 0.002(4)
N2 0.034(5) 0.031(5) 0.066(7) -0.004(5) -0.007(5) 0.000(4)
N3 0.036(5) 0.041(5) 0.042(5) -0.002(4) 0.015(4) 0.011(4)
N4 0.020(4) 0.035(4) 0.036(5) -0.001(4) -0.007(3) 0.007(3)
N5 0.054(6) 0.029(5) 0.058(6) -0.008(5) 0.024(5) -0.016(4)
N6 0.033(5) 0.041(5) 0.030(4) 0.000(4) -0.003(4) 0.007(4)
N7 0.030(5) 0.031(4) 0.026(4) -0.001(4) 0.001(3) -0.005(3)
N8 0.024(5) 0.056(6) 0.038(5) -0.003(5) -0.001(4) 0.000(4)
N9 0.024(5) 0.044(5) 0.049(6) 0.000(5) 0.001(4) 0.000(4)
N10 0.021(4) 0.039(5) 0.034(4) 0.002(4) 0.000(3) -0.004(3)
N11 0.014(4) 0.045(5) 0.045(5) 0.002(4) 0.001(4) 0.001(4)
N12 0.037(5) 0.038(5) 0.035(5) -0.001(4) 0.010(4) 0.001(4)
C1 0.033(6) 0.047(6) 0.040(6) 0.002(6) -0.013(5) -0.003(5)
C2 0.033(6) 0.034(6) 0.070(9) -0.004(6) 0.001(6) 0.003(5)
C3 0.047(7) 0.028(5) 0.056(7) -0.009(5) 0.002(6) -0.008(5)
C4 0.038(7) 0.050(7) 0.045(7) -0.009(6) 0.000(5) -0.012(5)
C5 0.025(6) 0.044(7) 0.113(12) 0.002(8) -0.001(7) 0.005(5)
C6 0.011(5) 0.061(8) 0.152(15) -0.013(10) 0.023(7) -0.013(6)
C7 0.068(9) 0.050(7) 0.046(7) -0.020(6) -0.023(6) 0.018(7)
C8 0.090(10) 0.042(7) 0.029(6) -0.003(5) 0.009(6) 0.006(6)
C9 0.019(5) 0.048(6) 0.030(5) -0.001(5) 0.009(4) -0.003(4)
C10 0.029(6) 0.049(7) 0.041(6) -0.004(5) 0.013(5) 0.017(5)
C11 0.032(6) 0.045(6) 0.032(6) -0.003(5) 0.000(4) -0.011(5)
C12 0.018(5) 0.056(7) 0.049(7) -0.012(6) -0.010(5) -0.007(5)
C13 0.020(5) 0.033(5) 0.056(7) -0.004(5) -0.001(5) -0.002(4)
C14 0.039(6) 0.028(5) 0.034(6) -0.008(5) 0.011(5) 0.008(5)
C15 0.030(5) 0.039(6) 0.036(6) -0.009(5) 0.004(4) 0.003(4)
C16 0.022(5) 0.054(7) 0.026(5) 0.006(5) 0.006(4) 0.012(5)

loop_
_atom_type_symbol
_atom_type_description
_atom_type_scat_dispersion_real
_atom_type_scat_dispersion_imag
_atom_type_scat_source
C C 0.0033 0.0016 'International Tables Vol C Tables 4.2.6.8 and 6.1.1.4'
H H 0.0000 0.0000 'International Tables Vol C Tables 4.2.6.8 and 6.1.1.4'
Mn Mn 0.3368 0.7283 'International Tables Vol C Tables 4.2.6.8 and 6.1.1.4'
N N 0.0061 0.0033 'International Tables Vol C Tables 4.2.6.8 and 6.1.1.4'
Sb Sb -0.5866 1.5461 'International Tables Vol C Tables 4.2.6.8 and 6.1.1.4'
Se Se -0.0929 2.2259 'International Tables Vol C Tables 4.2.6.8 and 6.1.1.4'

loop_
_geom_angle_atom_site_label_1
_geom_angle_atom_site_label_2
_geom_angle_atom_site_label_3
_geom_angle
_geom_angle_site_symmetry_1
_geom_angle_site_symmetry_3
Se2 Sb1 Se1 99.51(4) . .
Se2 Sb1 Se3 96.50(4) . .
Se1 Sb1 Se3 97.42(4) . .
Se1 Sb2 Se4 93.10(4) 2_556 .
Se1 Sb2 Se6 93.32(4) 2_556 .
Se4 Sb2 Se6 90.95(3) . .
Se1 Sb2 Se2 90.02(3) 2_556 .
Se4 Sb2 Se2 93.09(4) . .
Se6 Sb2 Se2 174.61(4) . .
Se5 Sb3 Se4 100.53(4) . .
Se5 Sb3 Se3 99.99(4) . .
Se4 Sb3 Se3 97.13(4) . .
Se9 Sb4 Se8 109.24(4) . .
Se9 Sb4 Se7 112.43(4) . .
Se8 Sb4 Se7 110.73(4) . .
Se9 Sb4 Se6 110.59(4) . .
Se8 Sb4 Se6 108.90(4) . .
Se7 Sb4 Se6 104.84(4) . .
Sb1 Se1 Sb2 94.59(4) . 2_456
Sb1 Se2 Sb2 87.10(3) . .
Sb3 Se3 Sb1 98.88(4) . .
Sb3 Se4 Sb2 93.55(4) . .
Sb4 Se6 Sb2 89.81(3) . .
N2 Mn1 N6 93.6(4) . .
N2 Mn1 N5 85.9(4) . .
N6 Mn1 N5 109.0(4) . .
N2 Mn1 N4 156.2(3) . .
N6 Mn1 N4 76.7(3) . .
N5 Mn1 N4 77.1(3) . .
N2 Mn1 N1 77.2(3) . .
N6 Mn1 N1 91.2(3) . .
N5 Mn1 N1 154.5(4) . .
N4 Mn1 N1 124.0(3) . .
N2 Mn1 N3 113.1(3) . .
N6 Mn1 N3 145.7(3) . .
N5 Mn1 N3 94.6(3) . .
N4 Mn1 N3 85.0(3) . .
N1 Mn1 N3 75.2(3) . .
N9 Mn2 N8 111.3(3) . .
N9 Mn2 N11 94.8(3) . .
N8 Mn2 N11 145.0(3) . .
N9 Mn2 N7 76.3(3) . .
N8 Mn2 N7 76.7(3) . .
N11 Mn2 N7 88.0(3) . .
N9 Mn2 N12 82.7(3) . .
N8 Mn2 N12 92.9(3) . .
N11 Mn2 N12 113.9(3) . .
N7 Mn2 N12 150.9(3) . .
N9 Mn2 N10 148.8(3) . .
N8 Mn2 N10 91.3(3) . .
N11 Mn2 N10 75.6(3) . .
N7 Mn2 N10 131.7(3) . .
N12 Mn2 N10 74.7(3) . .
C3 N1 C1 113.0(8) . .
C3 N1 Mn1 109.4(7) . .
C1 N1 Mn1 106.8(6) . .
C3 N1 H1 109.2 . .
C1 N1 H1 109.2 . .
Mn1 N1 H1 109.2 . .
C2 N2 Mn1 110.6(7) . .
C2 N2 H2A 109.5 . .
Mn1 N2 H2A 109.5 . .
C2 N2 H2B 109.5 . .
Mn1 N2 H2B 109.5 . .
H2A N2 H2B 108.1 . .
C4 N3 Mn1 111.0(6) . .
C4 N3 H3A 109.4 . .
Mn1 N3 H3A 109.4 . .
C4 N3 H3B 109.4 . .
Mn1 N3 H3B 109.4 . .
H3A N3 H3B 108.0 . .
C5 N4 C7 115.3(10) . .
C5 N4 Mn1 109.1(7) . .
C7 N4 Mn1 109.6(6) . .
C5 N4 H4 107.6 . .
C7 N4 H4 107.6 . .
Mn1 N4 H4 107.6 . .
C6 N5 Mn1 109.0(7) . .
C6 N5 H5A 109.9 . .
Mn1 N5 H5A 109.9 . .
C6 N5 H5B 109.9 . .
Mn1 N5 H5B 109.9 . .
H5A N5 H5B 108.3 . .
C8 N6 Mn1 105.7(6) . .
C8 N6 H6A 110.6 . .
Mn1 N6 H6A 110.6 . .
C8 N6 H6B 110.6 . .
Mn1 N6 H6B 110.6 . .
H6A N6 H6B 108.7 . .
C9 N7 C11 113.1(8) . .
C9 N7 Mn2 109.7(6) . .
C11 N7 Mn2 110.7(6) . .
C9 N7 H7 107.7 . .
C11 N7 H7 107.7 . .
Mn2 N7 H7 107.7 . .
C10 N8 Mn2 109.5(6) . .
C10 N8 H8A 109.8 . .
Mn2 N8 H8A 109.8 . .
C10 N8 H8B 109.8 . .
Mn2 N8 H8B 109.8 . .
H8A N8 H8B 108.2 . .
C12 N9 Mn2 108.8(6) . .
C12 N9 H9A 109.9 . .
Mn2 N9 H9A 109.9 . .
C12 N9 H9B 109.9 . .
Mn2 N9 H9B 109.9 . .
H9A N9 H9B 108.3 . .
C13 N10 C15 113.0(8) . .
C13 N10 Mn2 108.9(6) . .
C15 N10 Mn2 110.1(6) . .
C13 N10 H10 108.2 . .
C15 N10 H10 108.2 . .
Mn2 N10 H10 108.2 . .
C14 N11 Mn2 109.8(6) . .
C14 N11 H11A 109.7 . .
Mn2 N11 H11A 109.7 . .
C14 N11 H11B 109.7 . .
Mn2 N11 H11B 109.7 . .
H11A N11 H11B 108.2 . .
C16 N12 Mn2 109.0(6) . .
C16 N12 H12A 109.9 . .
Mn2 N12 H12A 109.9 . .
C16 N12 H12B 109.9 . .
Mn2 N12 H12B 109.9 . .
H12A N12 H12B 108.3 . .
N1 C1 C2 109.7(8) . .
N1 C1 H1A 109.7 . .
C2 C1 H1A 109.7 . .
N1 C1 H1B 109.7 . .
C2 C1 H1B 109.7 . .
H1A C1 H1B 108.2 . .
N2 C2 C1 109.2(9) . .
N2 C2 H2C 109.8 . .
C1 C2 H2C 109.8 . .
N2 C2 H2D 109.8 . .
C1 C2 H2D 109.8 . .
H2C C2 H2D 108.3 . .
N1 C3 C4 110.7(9) . .
N1 C3 H3C 109.5 . .
C4 C3 H3C 109.5 . .
N1 C3 H3D 109.5 . .
C4 C3 H3D 109.5 . .
H3C C3 H3D 108.1 . .
C3 C4 N3 110.3(9) . .
C3 C4 H4A 109.6 . .
N3 C4 H4A 109.6 . .
C3 C4 H4B 109.6 . .
N3 C4 H4B 109.6 . .
H4A C4 H4B 108.1 . .
N4 C5 C6 110.4(10) . .
N4 C5 H5C 109.6 . .
C6 C5 H5C 109.6 . .
N4 C5 H5D 109.6 . .
C6 C5 H5D 109.6 . .
H5C C5 H5D 108.1 . .
N5 C6 C5 111.1(11) . .
N5 C6 H6C 109.4 . .
C5 C6 H6C 109.4 . .
N5 C6 H6D 109.4 . .
C5 C6 H6D 109.4 . .
H6C C6 H6D 108.0 . .
N4 C7 C8 110.6(9) . .
N4 C7 H7A 109.5 . .
C8 C7 H7A 109.5 . .
N4 C7 H7B 109.5 . .
C8 C7 H7B 109.5 . .
H7A C7 H7B 108.1 . .
N6 C8 C7 109.8(10) . .
N6 C8 H8C 109.7 . .
C7 C8 H8C 109.7 . .
N6 C8 H8D 109.7 . .
C7 C8 H8D 109.7 . .
H8C C8 H8D 108.2 . .
N7 C9 C10 109.6(8) . .
N7 C9 H9C 109.8 . .
C10 C9 H9C 109.8 . .
N7 C9 H9D 109.8 . .
C10 C9 H9D 109.8 . .
H9C C9 H9D 108.2 . .
C9 C10 N8 110.7(8) . .
C9 C10 H10A 109.5 . .
N8 C10 H10A 109.5 . .
C9 C10 H10B 109.5 . .
N8 C10 H10B 109.5 . .
H10A C10 H10B 108.1 . .
N7 C11 C12 110.7(8) . .
N7 C11 H11C 109.5 . .
C12 C11 H11C 109.5 . .
N7 C11 H11D 109.5 . .
C12 C11 H11D 109.5 . .
H11C C11 H11D 108.1 . .
N9 C12 C11 109.0(8) . .
N9 C12 H12C 109.9 . .
C11 C12 H12C 109.9 . .
N9 C12 H12D 109.9 . .
C11 C12 H12D 109.9 . .
H12C C12 H12D 108.3 . .
N10 C13 C14 110.5(8) . .
N10 C13 H13A 109.5 . .
C14 C13 H13A 109.5 . .
N10 C13 H13B 109.5 . .
C14 C13 H13B 109.5 . .
H13A C13 H13B 108.1 . .
N11 C14 C13 111.3(8) . .
N11 C14 H14A 109.4 . .
C13 C14 H14A 109.4 . .
N11 C14 H14B 109.4 . .
C13 C14 H14B 109.4 . .
H14A C14 H14B 108.0 . .
N10 C15 C16 109.8(8) . .
N10 C15 H15A 109.7 . .
C16 C15 H15A 109.7 . .
N10 C15 H15B 109.7 . .
C16 C15 H15B 109.7 . .
H15A C15 H15B 108.2 . .
N12 C16 C15 109.7(8) . .
N12 C16 H16A 109.7 . .
C15 C16 H16A 109.7 . .
N12 C16 H16B 109.7 . .
C15 C16 H16B 109.7 . .
H16A C16 H16B 108.2 . .

loop_
_geom_bond_atom_site_label_1
_geom_bond_atom_site_label_2
_geom_bond_distance
_geom_bond_site_symmetry_2
Sb1 Se2 2.5388(11) .
Sb1 Se1 2.5834(12) .
Sb1 Se3 2.6177(12) .
Sb2 Se1 2.6203(11) 2_556
Sb2 Se4 2.6314(11) .
Sb2 Se6 2.8087(11) .
Sb2 Se2 3.0002(11) .
Sb3 Se5 2.4696(12) .
Sb3 Se4 2.5947(11) .
Sb3 Se3 2.6017(13) .
Sb4 Se9 2.4413(12) .
Sb4 Se8 2.4537(11) .
Sb4 Se7 2.4646(11) .
Sb4 Se6 2.5114(11) .
Se1 Sb2 2.6203(11) 2_456
Mn1 N2 2.244(9) .
Mn1 N6 2.253(8) .
Mn1 N5 2.272(9) .
Mn1 N4 2.298(8) .
Mn1 N1 2.299(8) .
Mn1 N3 2.308(9) .
Mn2 N9 2.259(9) .
Mn2 N8 2.259(9) .
Mn2 N11 2.282(9) .
Mn2 N7 2.297(8) .
Mn2 N12 2.298(8) .
Mn2 N10 2.373(8) .
N1 C3 1.472(13) .
N1 C1 1.501(13) .
N1 H1 0.9300 .
N2 C2 1.431(14) .
N2 H2A 0.9200 .
N2 H2B 0.9200 .
N3 C4 1.480(14) .
N3 H3A 0.9200 .
N3 H3B 0.9200 .
N4 C5 1.444(14) .
N4 C7 1.445(13) .
N4 H4 0.9300 .
N5 C6 1.479(18) .
N5 H5A 0.9200 .
N5 H5B 0.9200 .
N6 C8 1.451(14) .
N6 H6A 0.9200 .
N6 H6B 0.9200 .
N7 C9 1.484(12) .
N7 C11 1.485(12) .
N7 H7 0.9300 .
N8 C10 1.488(13) .
N8 H8A 0.9200 .
N8 H8B 0.9200 .
N9 C12 1.471(14) .
N9 H9A 0.9200 .
N9 H9B 0.9200 .
N10 C13 1.461(13) .
N10 C15 1.466(12) .
N10 H10 0.9300 .
N11 C14 1.473(13) .
N11 H11A 0.9200 .
N11 H11B 0.9200 .
N12 C16 1.472(13) .
N12 H12A 0.9200 .
N12 H12B 0.9200 .
C1 C2 1.512(15) .
C1 H1A 0.9900 .
C1 H1B 0.9900 .
C2 H2C 0.9900 .
C2 H2D 0.9900 .
C3 C4 1.472(16) .
C3 H3C 0.9900 .
C3 H3D 0.9900 .
C4 H4A 0.9900 .
C4 H4B 0.9900 .
C5 C6 1.507(18) .
C5 H5C 0.9900 .
C5 H5D 0.9900 .
C6 H6C 0.9900 .
C6 H6D 0.9900 .
C7 C8 1.499(18) .
C7 H7A 0.9900 .
C7 H7B 0.9900 .
C8 H8C 0.9900 .
C8 H8D 0.9900 .
C9 C10 1.485(15) .
C9 H9C 0.9900 .
C9 H9D 0.9900 .
C10 H10A 0.9900 .
C10 H10B 0.9900 .
C11 C12 1.507(14) .
C11 H11C 0.9900 .
C11 H11D 0.9900 .
C12 H12C 0.9900 .
C12 H12D 0.9900 .
C13 C14 1.495(14) .
C13 H13A 0.9900 .
C13 H13B 0.9900 .
C14 H14A 0.9900 .
C14 H14B 0.9900 .
C15 C16 1.504(14) .
C15 H15A 0.9900 .
C15 H15B 0.9900 .
C16 H16A 0.9900 .
C16 H16B 0.9900 .

loop_
_geom_hbond_atom_site_label_D
_geom_hbond_atom_site_label_H
_geom_hbond_atom_site_label_A
_geom_hbond_distance_DH
_geom_hbond_distance_HA
_geom_hbond_distance_DA
_geom_hbond_angle_DHA
_geom_hbond_site_symmetry_A
N1 H1 Se5 0.93 2.75 3.423(9) 129.6 2_556
N2 H2A Se8 0.92 2.79 3.637(11) 153.3 3_656
N2 H2B Se7 0.92 2.86 3.689(9) 150.4 .
N3 H3A Se8 0.92 2.82 3.735(9) 170.3 1_565
N3 H3B Se9 0.92 2.99 3.869(9) 159.3 3_656
N4 H4 Se8 0.93 2.70 3.505(8) 144.7 1_565
N5 H5A Se7 0.92 2.78 3.547(9) 141.1 .
N5 H5B Se9 0.92 2.70 3.606(10) 166.8 3_656
N6 H6A Se3 0.92 2.90 3.672(9) 142.0 2_556
N6 H6B Se2 0.92 3.15 3.714(8) 121.4 .
N7 H7 Se2 0.93 2.74 3.629(8) 160.3 .
N8 H8A Se5 0.92 2.80 3.520(10) 136.4 1_565
N8 H8B Se6 0.92 3.00 3.679(9) 131.7 2_456
N9 H9A Se8 0.92 2.77 3.655(9) 161.7 2_556
N9 H9B Se5 0.92 3.11 3.880(9) 142.4 1_565
N10 H10 Se9 0.93 2.75 3.531(8) 142.3 2_456
N11 H11A Se7 0.92 2.78 3.568(8) 144.4 2_556
N11 H11B Se2 0.92 2.95 3.859(9) 168.2 .
N12 H12A Se5 0.92 2.61 3.459(9) 154.0 1_565
N12 H12B Se8 0.92 2.82 3.674(9) 155.1 2_556

loop_
_geom_torsion_atom_site_label_1
_geom_torsion_atom_site_label_2
_geom_torsion_atom_site_label_3
_geom_torsion_atom_site_label_4
_geom_torsion
_geom_torsion_site_symmetry_1
_geom_torsion_site_symmetry_4
Se2 Sb1 Se1 Sb2 -138.25(4) . 2_456
Se3 Sb1 Se1 Sb2 123.84(4) . 2_456
Se1 Sb1 Se2 Sb2 -147.70(3) . .
Se3 Sb1 Se2 Sb2 -49.02(4) . .
Se1 Sb2 Se2 Sb1 -157.01(4) 2_556 .
Se4 Sb2 Se2 Sb1 109.89(4) . .
Se6 Sb2 Se2 Sb1 -28.7(4) . .
Se5 Sb3 Se3 Sb1 -156.87(4) . .
Se4 Sb3 Se3 Sb1 101.07(4) . .
Se2 Sb1 Se3 Sb3 -30.00(5) . .
Se1 Sb1 Se3 Sb3 70.52(4) . .
Se5 Sb3 Se4 Sb2 -141.96(4) . .
Se3 Sb3 Se4 Sb2 -40.36(4) . .
Se1 Sb2 Se4 Sb3 -131.05(4) 2_556 .
Se6 Sb2 Se4 Sb3 135.57(4) . .
Se2 Sb2 Se4 Sb3 -40.86(4) . .
Se9 Sb4 Se6 Sb2 -104.55(4) . .
Se8 Sb4 Se6 Sb2 135.40(4) . .
Se7 Sb4 Se6 Sb2 16.86(4) . .
Se1 Sb2 Se6 Sb4 75.81(4) 2_556 .
Se4 Sb2 Se6 Sb4 168.97(4) . .
Se2 Sb2 Se6 Sb4 -52.4(4) . .
N2 Mn1 N1 C3 -136.8(7) . .
N6 Mn1 N1 C3 129.8(7) . .
N5 Mn1 N1 C3 -87.1(10) . .
N4 Mn1 N1 C3 55.0(8) . .
N3 Mn1 N1 C3 -18.3(7) . .
N2 Mn1 N1 C1 -14.1(7) . .
N6 Mn1 N1 C1 -107.5(7) . .
N5 Mn1 N1 C1 35.6(11) . .
N4 Mn1 N1 C1 177.7(6) . .
N3 Mn1 N1 C1 104.4(7) . .
N6 Mn1 N2 C2 74.1(8) . .
N5 Mn1 N2 C2 -177.1(8) . .
N4 Mn1 N2 C2 138.9(8) . .
N1 Mn1 N2 C2 -16.3(8) . .
N3 Mn1 N2 C2 -83.8(9) . .
N2 Mn1 N3 C4 59.3(8) . .
N6 Mn1 N3 C4 -79.0(9) . .
N5 Mn1 N3 C4 146.8(7) . .
N4 Mn1 N3 C4 -136.6(7) . .
N1 Mn1 N3 C4 -9.5(7) . .
N2 Mn1 N4 C5 61.2(12) . .
N6 Mn1 N4 C5 129.3(8) . .
N5 Mn1 N4 C5 15.9(8) . .
N1 Mn1 N4 C5 -148.4(7) . .
N3 Mn1 N4 C5 -80.0(8) . .
N2 Mn1 N4 C7 -65.8(12) . .
N6 Mn1 N4 C7 2.3(8) . .
N5 Mn1 N4 C7 -111.1(8) . .
N1 Mn1 N4 C7 84.6(8) . .
N3 Mn1 N4 C7 153.0(8) . .
N2 Mn1 N5 C6 -150.7(9) . .
N6 Mn1 N5 C6 -58.3(9) . .
N4 Mn1 N5 C6 12.6(8) . .
N1 Mn1 N5 C6 161.1(8) . .
N3 Mn1 N5 C6 96.4(9) . .
N2 Mn1 N6 C8 -175.3(8) . .
N5 Mn1 N6 C8 97.8(8) . .
N4 Mn1 N6 C8 26.7(7) . .
N1 Mn1 N6 C8 -98.1(8) . .
N3 Mn1 N6 C8 -33.1(10) . .
N9 Mn2 N7 C9 129.1(7) . .
N8 Mn2 N7 C9 12.9(6) . .
N11 Mn2 N7 C9 -135.5(6) . .
N12 Mn2 N7 C9 84.2(8) . .
N10 Mn2 N7 C9 -66.8(7) . .
N9 Mn2 N7 C11 3.5(7) . .
N8 Mn2 N7 C11 -112.6(7) . .
N11 Mn2 N7 C11 99.0(7) . .
N12 Mn2 N7 C11 -41.3(10) . .
N10 Mn2 N7 C11 167.6(6) . .
N9 Mn2 N8 C10 -53.9(8) . .
N11 Mn2 N8 C10 81.7(9) . .
N7 Mn2 N8 C10 15.4(7) . .
N12 Mn2 N8 C10 -137.1(7) . .
N10 Mn2 N8 C10 148.1(7) . .
N8 Mn2 N9 C12 94.2(7) . .
N11 Mn2 N9 C12 -62.1(7) . .
N7 Mn2 N9 C12 24.6(7) . .
N12 Mn2 N9 C12 -175.6(7) . .
N10 Mn2 N9 C12 -132.1(7) . .
N9 Mn2 N10 C13 86.9(8) . .
N8 Mn2 N10 C13 -135.5(6) . .
N11 Mn2 N10 C13 11.7(6) . .
N7 Mn2 N10 C13 -62.2(7) . .
N12 Mn2 N10 C13 131.9(7) . .
N9 Mn2 N10 C15 -37.5(9) . .
N8 Mn2 N10 C15 100.1(6) . .
N11 Mn2 N10 C15 -112.7(7) . .
N7 Mn2 N10 C15 173.4(6) . .
N12 Mn2 N10 C15 7.6(6) . .
N9 Mn2 N11 C14 -133.2(6) . .
N8 Mn2 N11 C14 87.7(8) . .
N7 Mn2 N11 C14 150.8(6) . .
N12 Mn2 N11 C14 -49.0(7) . .
N10 Mn2 N11 C14 16.7(6) . .
N9 Mn2 N12 C16 -179.5(7) . .
N8 Mn2 N12 C16 -68.5(6) . .
N11 Mn2 N12 C16 88.4(7) . .
N7 Mn2 N12 C16 -135.9(6) . .
N10 Mn2 N12 C16 22.1(6) . .
C3 N1 C1 C2 162.0(10) . .
Mn1 N1 C1 C2 41.6(10) . .
Mn1 N2 C2 C1 44.2(12) . .
N1 C1 C2 N2 -58.9(13) . .
C1 N1 C3 C4 -74.2(12) . .
Mn1 N1 C3 C4 44.8(11) . .
N1 C3 C4 N3 -54.9(13) . .
Mn1 N3 C4 C3 36.4(11) . .
C7 N4 C5 C6 81.8(15) . .
Mn1 N4 C5 C6 -41.9(14) . .
Mn1 N5 C6 C5 -39.2(14) . .
N4 C5 C6 N5 55.9(17) . .
C5 N4 C7 C8 -154.2(10) . .
Mn1 N4 C7 C8 -30.8(12) . .
Mn1 N6 C8 C7 -52.9(10) . .
N4 C7 C8 N6 58.1(13) . .
C11 N7 C9 C10 84.5(10) . .
Mn2 N7 C9 C10 -39.6(9) . .
N7 C9 C10 N8 55.7(11) . .
Mn2 N8 C10 C9 -42.6(10) . .
C9 N7 C11 C12 -154.5(9) . .
Mn2 N7 C11 C12 -30.9(10) . .
Mn2 N9 C12 C11 -49.5(10) . .
N7 C11 C12 N9 54.2(12) . .
C15 N10 C13 C14 84.3(11) . .
Mn2 N10 C13 C14 -38.4(10) . .
Mn2 N11 C14 C13 -43.8(10) . .
N10 C13 C14 N11 56.5(12) . .
C13 N10 C15 C16 -157.8(8) . .
Mn2 N10 C15 C16 -35.8(10) . .
Mn2 N12 C16 C15 -49.6(9) . .
N10 C15 C16 N12 58.1(11) . .
